data_7053630
loop_
_publ_author_name
'Luckay, Robert C.'
'Sheng, Xia'
'Strasser, Christoph E.'
'Raubenheimer, Helgard G.'
'Safin, Damir A.'
'Babashkina, Maria G.'
'Klein, Axel'

_publ_section_title
;
 Aerial oxidation of tetrahydrofuran to 2-hydroxotetrahydrofuran in the
 presence of a trimeric CuI complex [Cu3L3] (HL = tBuNHC(S)NHP(S)(OiPr)2)
 and trapping of the unstable product at recrystallization
;
_journal_issue 12
_journal_name_full 'New Journal of Chemistry'
_journal_page_first 2835
_journal_paper_doi 10.1039/c0nj00314j
_journal_volume 34
_journal_year 2010
_chemical_formula_moiety 'C33 H72 Cu3 N6 O6 P3 S6, C4 H8 O2'
_chemical_formula_sum 'C37 H80 Cu3 N6 O8 P3 S6'
_chemical_formula_weight 1213.05
_chemical_name_systematic ?
_space_group_IT_number 14
_symmetry_cell_setting monoclinic
_symmetry_space_group_name_Hall '-P 2yn'
_symmetry_space_group_name_H-M 'P 1 21/n 1'
_atom_sites_solution_hydrogens geom
_atom_sites_solution_primary direct
_atom_sites_solution_secondary difmap
_audit_creation_method SHELXL-97
_cell_angle_alpha 90.00
_cell_angle_beta 91.100(8)
_cell_angle_gamma 90.00
_cell_formula_units_Z 4
_cell_length_a 14.448(7)
_cell_length_b 15.407(7)
_cell_length_c 25.575(11)
_cell_measurement_reflns_used 31783
_cell_measurement_temperature 100(2)
_cell_measurement_theta_max 26.5
_cell_measurement_theta_min 1.9
_cell_volume 5692(5)
_computing_cell_refinement 'X-Area (Stoe & Cie, 2001)'
_computing_data_collection 'X-Area (Stoe & Cie, 2001)'
_computing_data_reduction 'X-Area (Stoe & Cie, 2001)'
_computing_molecular_graphics 'XP in SHELXTL-Plus (Sheldrick, 1991)'
_computing_publication_material SHELXL97
_computing_structure_refinement 'SHELXL97 (Sheldrick, 2008) '
_computing_structure_solution 'SHELXS97 (Sheldrick, 2008) '
_diffrn_ambient_temperature 100(2)
_diffrn_measured_fraction_theta_full 0.992
_diffrn_measured_fraction_theta_max 0.992
_diffrn_measurement_device_type 'Bruker SMART Apex CCD diffractometer'
_diffrn_measurement_method \w
_diffrn_radiation_monochromator graphite
_diffrn_radiation_source 'fine-focus sealed tube'
_diffrn_radiation_type MoK\a
_diffrn_radiation_wavelength 0.71073
_diffrn_reflns_av_R_equivalents 0.0672
_diffrn_reflns_av_sigmaI/netI 0.0778
_diffrn_reflns_limit_h_max 18
_diffrn_reflns_limit_h_min -17
_diffrn_reflns_limit_k_max 14
_diffrn_reflns_limit_k_min -19
_diffrn_reflns_limit_l_max 24
_diffrn_reflns_limit_l_min -32
_diffrn_reflns_number 32467
_diffrn_reflns_theta_full 26.55
_diffrn_reflns_theta_max 26.55
_diffrn_reflns_theta_min 1.93
_diffrn_standards_number 0
_exptl_absorpt_coefficient_mu 1.462
_exptl_absorpt_correction_T_max 0.7362
_exptl_absorpt_correction_T_min 0.6615
_exptl_absorpt_correction_type multi-scan
_exptl_absorpt_process_details 'MULABS (Spek, 2003; Blessing, 1995)'
_exptl_crystal_colour colourless
_exptl_crystal_density_diffrn 1.415
_exptl_crystal_density_method 'not measured'
_exptl_crystal_description block
_exptl_crystal_F_000 2544
_exptl_crystal_size_max 0.29
_exptl_crystal_size_mid 0.26
_exptl_crystal_size_min 0.21
_refine_diff_density_max 1.332
_refine_diff_density_min -0.836
_refine_diff_density_rms 0.127
_refine_ls_extinction_method none
_refine_ls_goodness_of_fit_ref 1.130
_refine_ls_hydrogen_treatment none
_refine_ls_matrix_type full
_refine_ls_number_parameters 590
_refine_ls_number_reflns 11760
_refine_ls_number_restraints 0
_refine_ls_restrained_S_all 1.130
_refine_ls_R_factor_all 0.0900
_refine_ls_R_factor_gt 0.0696
_refine_ls_shift/su_max 0.001
_refine_ls_shift/su_mean 0.000
_refine_ls_structure_factor_coef Fsqd
_refine_ls_weighting_details 'calc w=1/[\s^2^(Fo^2^)+(0.0547P)^2^+13.2054P] where P=(Fo^2^+2Fc^2^)/3'
_refine_ls_weighting_scheme calc
_refine_ls_wR_factor_gt 0.1465
_refine_ls_wR_factor_ref 0.1550
_reflns_number_gt 9428
_reflns_number_total 11760
_reflns_threshold_expression I>2\s(I)
_cod_data_source_file c0nj00314j.txt
_cod_data_source_block Safin1
_cod_depositor_comments
;
The following automatic conversions were performed:

'_symmetry_cell_setting' value 'Monoclinic' changed to 'monoclinic'
according to /home/saulius/struct/CIF-dictionaries/cif_core.dic
dictionary named 'cif_core.dic' version 2.4.2 from 2011-04-26.

Automatic conversion script
Id: cif_fix_values 1891 2012-01-12 08:04:46Z andrius 
;
_cod_original_cell_volume 5692(4)
_cod_original_sg_symbol_H-M P21/n
_cod_database_code 7053630

loop_
_symmetry_equiv_pos_as_xyz
'x, y, z'
'-x+1/2, y+1/2, -z+1/2'
'-x, -y, -z'
'x-1/2, -y-1/2, z-1/2'

loop_
_atom_site_label
_atom_site_type_symbol
_atom_site_fract_x
_atom_site_fract_y
_atom_site_fract_z
_atom_site_U_iso_or_equiv
_atom_site_adp_type
_atom_site_occupancy
_atom_site_symmetry_multiplicity
_atom_site_calc_flag
_atom_site_refinement_flags
Cu2 Cu 0.43708(4) 0.78350(4) 0.09180(2) 0.01662(14) Uani 1 1 d .
Cu3 Cu 0.36376(4) 0.81926(4) -0.00645(2) 0.01733(15) Uani 1 1 d .
Cu1 Cu 0.23818(4) 0.76134(4) 0.08211(2) 0.01956(15) Uani 1 1 d .
S4 S 0.48016(8) 0.88543(8) 0.03668(4) 0.0150(2) Uani 1 1 d .
S6 S 0.21575(8) 0.84157(8) 0.01073(4) 0.0168(3) Uani 1 1 d .
S2 S 0.32437(8) 0.80067(8) 0.15042(4) 0.0163(2) Uani 1 1 d .
P1 P 0.16573(9) 0.64560(8) 0.16996(5) 0.0183(3) Uani 1 1 d .
P3 P 0.27165(9) 0.76688(8) -0.10941(5) 0.0162(3) Uani 1 1 d .
S3 S 0.51520(9) 0.65898(9) 0.08858(5) 0.0258(3) Uani 1 1 d .
P2 P 0.62667(9) 0.70359(8) 0.05187(5) 0.0188(3) Uani 1 1 d .
S1 S 0.15990(10) 0.63578(9) 0.09322(5) 0.0269(3) Uani 1 1 d .
S5 S 0.39212(9) 0.73533(9) -0.07658(5) 0.0216(3) Uani 1 1 d .
O3 O 0.7000(3) 0.7446(2) 0.09061(13) 0.0242(8) Uani 1 1 d .
N3 N 0.6199(3) 0.7732(3) 0.00576(16) 0.0189(9) Uani 1 1 d .
O4 O 0.6812(2) 0.6237(2) 0.02909(14) 0.0221(8) Uani 1 1 d .
C12 C 0.5755(3) 0.8449(3) -0.00099(18) 0.0162(10) Uani 1 1 d .
N1 N 0.2665(3) 0.6491(3) 0.19841(15) 0.0175(9) Uani 1 1 d .
C1 C 0.3324(3) 0.7061(3) 0.19026(17) 0.0160(10) Uani 1 1 d .
N4 N 0.5972(3) 0.8994(3) -0.03966(16) 0.0214(9) Uani 1 1 d .
H25 H 0.5616 0.9454 -0.0434 0.026 Uiso 1 1 calc R
N2 N 0.4134(3) 0.6992(3) 0.21530(15) 0.0188(9) Uani 1 1 d .
H1 H 0.4524 0.7422 0.2107 0.023 Uiso 1 1 calc R
O2 O 0.1016(2) 0.7235(2) 0.18688(13) 0.0236(8) Uani 1 1 d .
O1 O 0.1147(3) 0.5679(2) 0.19730(14) 0.0273(8) Uani 1 1 d .
C17 C 0.7270(4) 0.7037(4) 0.1402(2) 0.0280(12) Uani 1 1 d .
H35 H 0.6801 0.6589 0.1494 0.034 Uiso 1 1 calc R
C9 C 0.0882(4) 0.7433(4) 0.2427(2) 0.0308(13) Uani 1 1 d .
H18 H 0.1167 0.6966 0.2649 0.037 Uiso 1 1 calc R
C6 C 0.1570(5) 0.4854(4) 0.2111(3) 0.0447(18) Uani 1 1 d .
H11 H 0.2113 0.4964 0.2351 0.054 Uiso 1 1 calc R
C20 C 0.6363(4) 0.5497(4) 0.0023(3) 0.0380(15) Uani 1 1 d .
H42 H 0.5792 0.5334 0.0215 0.046 Uiso 1 1 calc R
C19 C 0.7273(5) 0.7745(4) 0.1805(2) 0.0453(17) Uani 1 1 d .
H39 H 0.7740 0.8180 0.1718 0.068 Uiso 1 1 calc R
H40 H 0.7419 0.7498 0.2150 0.068 Uiso 1 1 calc R
H41 H 0.6661 0.8020 0.1811 0.068 Uiso 1 1 calc R
N6 N 0.0714(3) 0.7447(3) -0.01236(16) 0.0203(9) Uani 1 1 d .
H49 H 0.0584 0.7639 0.0190 0.024 Uiso 1 1 calc R
O6 O 0.2666(2) 0.8642(2) -0.12827(12) 0.0173(7) Uani 1 1 d .
O5 O 0.2611(2) 0.7160(2) -0.16301(13) 0.0204(7) Uani 1 1 d .
N5 N 0.1771(3) 0.7473(3) -0.07890(15) 0.0179(9) Uani 1 1 d .
C23 C 0.1523(3) 0.7704(3) -0.03177(18) 0.0160(10) Uani 1 1 d .
C28 C 0.2493(4) 0.6218(3) -0.1613(2) 0.0259(12) Uani 1 1 d .
H59 H 0.2482 0.6025 -0.1239 0.031 Uiso 1 1 calc R
C31 C 0.3449(4) 0.9073(4) -0.1532(2) 0.0254(12) Uani 1 1 d .
H66 H 0.3986 0.8665 -0.1539 0.031 Uiso 1 1 calc R
C33 C 0.3159(4) 0.9293(4) -0.2083(2) 0.0349(14) Uani 1 1 d .
H70 H 0.2941 0.8767 -0.2262 0.052 Uiso 1 1 calc R
H71 H 0.3688 0.9533 -0.2268 0.052 Uiso 1 1 calc R
H72 H 0.2659 0.9722 -0.2078 0.052 Uiso 1 1 calc R
C30 C 0.1574(4) 0.6015(4) -0.1871(2) 0.0281(12) Uani 1 1 d .
H63 H 0.1080 0.6309 -0.1683 0.042 Uiso 1 1 calc R
H64 H 0.1469 0.5387 -0.1865 0.042 Uiso 1 1 calc R
H65 H 0.1575 0.6219 -0.2235 0.042 Uiso 1 1 calc R
C29 C 0.3310(4) 0.5800(4) -0.1877(3) 0.0392(15) Uani 1 1 d .
H60 H 0.3327 0.5991 -0.2243 0.059 Uiso 1 1 calc R
H61 H 0.3246 0.5167 -0.1865 0.059 Uiso 1 1 calc R
H62 H 0.3884 0.5972 -0.1696 0.059 Uiso 1 1 calc R
C18 C 0.8203(4) 0.6606(4) 0.1337(2) 0.0398(15) Uani 1 1 d .
H36 H 0.8157 0.6166 0.1061 0.060 Uiso 1 1 calc R
H37 H 0.8394 0.6329 0.1667 0.060 Uiso 1 1 calc R
H38 H 0.8662 0.7043 0.1242 0.060 Uiso 1 1 calc R
C32 C 0.3706(5) 0.9847(4) -0.1205(3) 0.0423(16) Uani 1 1 d .
H67 H 0.3159 1.0215 -0.1161 0.063 Uiso 1 1 calc R
H68 H 0.4189 1.0179 -0.1379 0.063 Uiso 1 1 calc R
H69 H 0.3936 0.9653 -0.0862 0.063 Uiso 1 1 calc R
C11 C -0.0139(5) 0.7464(6) 0.2510(3) 0.067(3) Uani 1 1 d .
H22 H -0.0419 0.7905 0.2280 0.100 Uiso 1 1 calc R
H23 H -0.0258 0.7612 0.2875 0.100 Uiso 1 1 calc R
H24 H -0.0411 0.6896 0.2429 0.100 Uiso 1 1 calc R
C10 C 0.1347(6) 0.8270(5) 0.2539(3) 0.061(2) Uani 1 1 d .
H19 H 0.2008 0.8219 0.2465 0.092 Uiso 1 1 calc R
H20 H 0.1269 0.8421 0.2907 0.092 Uiso 1 1 calc R
H21 H 0.1071 0.8724 0.2317 0.092 Uiso 1 1 calc R
C21 C 0.7045(7) 0.4774(5) 0.0067(3) 0.067(3) Uani 1 1 d .
H43 H 0.7580 0.4903 -0.0150 0.100 Uiso 1 1 calc R
H44 H 0.6754 0.4233 -0.0053 0.100 Uiso 1 1 calc R
H45 H 0.7250 0.4711 0.0432 0.100 Uiso 1 1 calc R
C22 C 0.6112(7) 0.5714(5) -0.0512(3) 0.075(3) Uani 1 1 d .
H46 H 0.5688 0.6210 -0.0515 0.112 Uiso 1 1 calc R
H47 H 0.5809 0.5215 -0.0679 0.112 Uiso 1 1 calc R
H48 H 0.6671 0.5864 -0.0703 0.112 Uiso 1 1 calc R
C7 C 0.1908(9) 0.4400(5) 0.1619(4) 0.108(5) Uani 1 1 d .
H12 H 0.2126 0.3816 0.1709 0.162 Uiso 1 1 calc R
H13 H 0.2417 0.4734 0.1470 0.162 Uiso 1 1 calc R
H14 H 0.1398 0.4360 0.1362 0.162 Uiso 1 1 calc R
C8 C 0.0854(6) 0.4375(7) 0.2402(5) 0.126(6) Uani 1 1 d .
H15 H 0.0650 0.4728 0.2697 0.188 Uiso 1 1 calc R
H16 H 0.1114 0.3827 0.2533 0.188 Uiso 1 1 calc R
H17 H 0.0324 0.4254 0.2168 0.188 Uiso 1 1 calc R
C24 C 0.0012(3) 0.6876(4) -0.0376(2) 0.0234(11) Uani 1 1 d .
C27 C -0.0350(4) 0.7311(4) -0.0871(2) 0.0289(12) Uani 1 1 d .
H56 H -0.0596 0.7885 -0.0785 0.043 Uiso 1 1 calc R
H57 H -0.0844 0.6955 -0.1029 0.043 Uiso 1 1 calc R
H58 H 0.0155 0.7373 -0.1119 0.043 Uiso 1 1 calc R
C4 C 0.3844(4) 0.6209(4) 0.2980(2) 0.0303(13) Uani 1 1 d .
H5 H 0.3830 0.6769 0.3162 0.046 Uiso 1 1 calc R
H6 H 0.4088 0.5763 0.3218 0.046 Uiso 1 1 calc R
H7 H 0.3215 0.6052 0.2865 0.046 Uiso 1 1 calc R
C26 C 0.0417(4) 0.5984(4) -0.0488(2) 0.0290(12) Uani 1 1 d .
H53 H 0.0927 0.6043 -0.0732 0.043 Uiso 1 1 calc R
H54 H -0.0064 0.5611 -0.0642 0.043 Uiso 1 1 calc R
H55 H 0.0649 0.5725 -0.0161 0.043 Uiso 1 1 calc R
C25 C -0.0766(4) 0.6787(4) 0.0021(2) 0.0345(14) Uani 1 1 d .
H50 H -0.0519 0.6523 0.0343 0.052 Uiso 1 1 calc R
H51 H -0.1259 0.6419 -0.0126 0.052 Uiso 1 1 calc R
H52 H -0.1017 0.7362 0.0100 0.052 Uiso 1 1 calc R
C2 C 0.4467(4) 0.6279(4) 0.2503(2) 0.0243(12) Uani 1 1 d .
C5 C 0.5448(4) 0.6561(5) 0.2672(3) 0.0444(18) Uani 1 1 d .
H8 H 0.5838 0.6605 0.2364 0.067 Uiso 1 1 calc R
H9 H 0.5712 0.6132 0.2915 0.067 Uiso 1 1 calc R
H10 H 0.5419 0.7128 0.2846 0.067 Uiso 1 1 calc R
C13 C 0.6745(4) 0.8912(4) -0.0771(2) 0.0312(14) Uani 1 1 d .
C3 C 0.4506(4) 0.5432(4) 0.2204(2) 0.0375(15) Uani 1 1 d .
H2 H 0.3879 0.5261 0.2094 0.056 Uiso 1 1 calc R
H3 H 0.4776 0.4980 0.2429 0.056 Uiso 1 1 calc R
H4 H 0.4889 0.5507 0.1895 0.056 Uiso 1 1 calc R
C14 C 0.7662(4) 0.8955(5) -0.0473(3) 0.054(2) Uani 1 1 d .
H26 H 0.7697 0.9499 -0.0276 0.080 Uiso 1 1 calc R
H27 H 0.8171 0.8930 -0.0721 0.080 Uiso 1 1 calc R
H28 H 0.7709 0.8463 -0.0231 0.080 Uiso 1 1 calc R
C15 C 0.6671(6) 0.9702(5) -0.1122(3) 0.068(3) Uani 1 1 d .
H29 H 0.6077 0.9691 -0.1314 0.102 Uiso 1 1 calc R
H30 H 0.7179 0.9698 -0.1371 0.102 Uiso 1 1 calc R
H31 H 0.6709 1.0230 -0.0908 0.102 Uiso 1 1 calc R
C16 C 0.6654(5) 0.8082(5) -0.1084(3) 0.0494(19) Uani 1 1 d .
H32 H 0.6721 0.7582 -0.0849 0.074 Uiso 1 1 calc R
H33 H 0.7139 0.8062 -0.1347 0.074 Uiso 1 1 calc R
H34 H 0.6045 0.8063 -0.1259 0.074 Uiso 1 1 calc R
O8 O 0.0116(3) 0.8136(3) 0.09664(16) 0.0342(9) Uani 1 1 d .
H80 H 0.0321 0.7819 0.1210 0.041 Uiso 1 1 calc R
O7 O -0.0213(3) 0.9295(3) 0.15093(17) 0.0503(12) Uani 1 1 d .
C34 C 0.0315(4) 0.9010(4) 0.1081(2) 0.0323(13) Uani 1 1 d .
H73 H 0.0991 0.9086 0.1158 0.039 Uiso 1 1 calc R
C35 C 0.0021(5) 0.9556(5) 0.0626(3) 0.0504(18) Uani 1 1 d .
H74 H 0.0482 1.0015 0.0556 0.061 Uiso 1 1 calc R
H75 H -0.0071 0.9200 0.0307 0.061 Uiso 1 1 calc R
C37 C -0.1041(5) 0.9682(5) 0.1295(3) 0.0473(17) Uani 1 1 d .
H79 H -0.1556 0.9258 0.1295 0.057 Uiso 1 1 calc R
H78 H -0.1221 1.0191 0.1507 0.057 Uiso 1 1 calc R
C36 C -0.0858(9) 0.9930(11) 0.0800(4) 0.176(9) Uani 1 1 d .
H76 H -0.0823 1.0571 0.0783 0.211 Uiso 1 1 calc R
H77 H -0.1367 0.9737 0.0563 0.211 Uiso 1 1 calc R

loop_
_atom_site_aniso_label
_atom_site_aniso_U_11
_atom_site_aniso_U_22
_atom_site_aniso_U_33
_atom_site_aniso_U_23
_atom_site_aniso_U_13
_atom_site_aniso_U_12
Cu2 0.0195(3) 0.0162(3) 0.0144(3) 0.0021(2) 0.0073(2) -0.0014(2)
Cu3 0.0175(3) 0.0189(3) 0.0157(3) 0.0025(2) 0.0031(2) -0.0016(2)
Cu1 0.0251(3) 0.0207(3) 0.0131(3) 0.0023(2) 0.0045(2) 0.0008(3)
S4 0.0176(6) 0.0133(6) 0.0143(6) 0.0005(4) 0.0075(5) -0.0006(5)
S6 0.0182(6) 0.0185(6) 0.0140(6) 0.0007(5) 0.0044(5) -0.0019(5)
S2 0.0199(6) 0.0144(6) 0.0149(6) 0.0025(4) 0.0065(5) 0.0005(5)
P1 0.0242(7) 0.0155(6) 0.0152(6) 0.0029(5) 0.0016(5) -0.0048(5)
P3 0.0192(6) 0.0145(6) 0.0149(6) 0.0001(5) 0.0038(5) -0.0017(5)
S3 0.0270(7) 0.0183(7) 0.0328(7) 0.0092(5) 0.0185(6) 0.0039(5)
P2 0.0223(6) 0.0135(6) 0.0209(6) 0.0038(5) 0.0093(5) 0.0022(5)
S1 0.0405(8) 0.0255(7) 0.0146(6) 0.0002(5) -0.0006(6) -0.0077(6)
S5 0.0203(6) 0.0244(7) 0.0204(6) -0.0014(5) 0.0029(5) 0.0047(5)
O3 0.031(2) 0.023(2) 0.0192(18) 0.0070(15) 0.0040(15) -0.0018(16)
N3 0.022(2) 0.015(2) 0.020(2) 0.0028(16) 0.0109(17) 0.0044(17)
O4 0.0210(18) 0.0171(19) 0.0286(19) 0.0034(15) 0.0119(15) 0.0011(15)
C12 0.014(2) 0.018(3) 0.017(2) -0.0021(19) 0.0056(18) -0.0047(19)
N1 0.026(2) 0.014(2) 0.013(2) 0.0015(15) 0.0047(17) 0.0023(18)
C1 0.023(2) 0.015(2) 0.010(2) -0.0005(18) 0.0053(19) 0.006(2)
N4 0.020(2) 0.020(2) 0.025(2) 0.0107(18) 0.0168(18) 0.0076(18)
N2 0.021(2) 0.021(2) 0.015(2) 0.0053(16) 0.0040(17) -0.0021(18)
O2 0.0239(18) 0.025(2) 0.0216(19) 0.0035(15) 0.0014(15) 0.0006(16)
O1 0.031(2) 0.025(2) 0.026(2) 0.0088(16) -0.0039(16) -0.0093(17)
C17 0.039(3) 0.027(3) 0.018(3) 0.006(2) 0.005(2) 0.000(3)
C9 0.028(3) 0.040(4) 0.026(3) -0.004(2) 0.009(2) 0.004(3)
C6 0.052(4) 0.025(3) 0.055(4) 0.023(3) -0.032(3) -0.018(3)
C20 0.036(3) 0.017(3) 0.062(4) -0.009(3) 0.022(3) -0.004(3)
C19 0.066(5) 0.042(4) 0.028(3) -0.007(3) 0.002(3) 0.003(3)
N6 0.021(2) 0.023(2) 0.017(2) 0.0014(17) 0.0060(17) -0.0032(18)
O6 0.0202(17) 0.0171(18) 0.0146(16) 0.0028(13) 0.0029(13) -0.0028(14)
O5 0.0267(19) 0.0184(18) 0.0162(17) 0.0000(14) 0.0062(14) -0.0049(15)
N5 0.021(2) 0.017(2) 0.015(2) 0.0034(16) 0.0020(16) -0.0034(17)
C23 0.018(2) 0.014(2) 0.016(2) 0.0013(18) -0.0004(19) 0.0009(19)
C28 0.037(3) 0.021(3) 0.020(3) -0.004(2) 0.006(2) -0.002(2)
C31 0.023(3) 0.028(3) 0.026(3) 0.007(2) 0.009(2) -0.004(2)
C33 0.037(3) 0.045(4) 0.023(3) 0.010(3) 0.009(2) -0.005(3)
C30 0.036(3) 0.020(3) 0.028(3) -0.005(2) -0.001(2) -0.001(2)
C29 0.034(3) 0.033(4) 0.051(4) -0.014(3) 0.005(3) 0.006(3)
C18 0.044(4) 0.050(4) 0.025(3) 0.009(3) 0.001(3) 0.009(3)
C32 0.047(4) 0.033(4) 0.046(4) 0.011(3) -0.009(3) -0.020(3)
C11 0.036(4) 0.114(8) 0.050(4) -0.018(5) 0.028(3) -0.009(4)
C10 0.071(5) 0.063(5) 0.050(4) -0.035(4) 0.023(4) -0.018(4)
C21 0.122(8) 0.029(4) 0.048(4) -0.007(3) -0.011(5) 0.025(4)
C22 0.112(7) 0.029(4) 0.081(6) -0.015(4) -0.055(5) 0.004(4)
C7 0.206(13) 0.028(4) 0.087(7) -0.021(4) -0.084(8) 0.041(6)
C8 0.062(6) 0.130(9) 0.182(11) 0.136(9) -0.057(7) -0.059(6)
C24 0.018(2) 0.030(3) 0.023(3) 0.005(2) 0.002(2) -0.007(2)
C27 0.027(3) 0.028(3) 0.031(3) 0.002(2) -0.004(2) -0.002(2)
C4 0.030(3) 0.040(4) 0.022(3) 0.008(2) 0.003(2) -0.003(3)
C26 0.031(3) 0.026(3) 0.030(3) 0.006(2) -0.004(2) -0.007(2)
C25 0.026(3) 0.043(4) 0.035(3) 0.003(3) 0.004(2) -0.013(3)
C2 0.024(3) 0.029(3) 0.020(3) 0.013(2) 0.007(2) 0.005(2)
C5 0.028(3) 0.064(5) 0.041(4) 0.031(3) -0.005(3) 0.002(3)
C13 0.033(3) 0.025(3) 0.037(3) 0.011(2) 0.031(3) 0.009(2)
C3 0.043(4) 0.028(3) 0.041(4) 0.009(3) 0.009(3) 0.015(3)
C14 0.028(3) 0.049(5) 0.084(6) 0.008(4) 0.030(4) -0.001(3)
C15 0.078(5) 0.051(5) 0.076(5) 0.043(4) 0.069(5) 0.037(4)
C16 0.062(5) 0.051(4) 0.036(4) -0.005(3) 0.034(3) -0.002(4)
O8 0.039(2) 0.032(2) 0.032(2) 0.0011(18) 0.0045(18) 0.0058(19)
O7 0.058(3) 0.058(3) 0.035(2) -0.015(2) -0.001(2) 0.014(3)
C34 0.024(3) 0.031(3) 0.043(3) -0.006(3) 0.011(3) 0.003(2)
C35 0.063(5) 0.042(4) 0.047(4) 0.014(3) 0.022(4) 0.010(4)
C37 0.040(4) 0.058(5) 0.044(4) -0.006(3) 0.007(3) 0.013(3)
C36 0.171(12) 0.299(19) 0.060(6) 0.089(9) 0.053(7) 0.205(14)

loop_
_atom_type_symbol
_atom_type_description
_atom_type_scat_dispersion_real
_atom_type_scat_dispersion_imag
_atom_type_scat_source
C C 0.0033 0.0016 'International Tables Vol C Tables 4.2.6.8 and 6.1.1.4'
H H 0.0000 0.0000 'International Tables Vol C Tables 4.2.6.8 and 6.1.1.4'
N N 0.0061 0.0033 'International Tables Vol C Tables 4.2.6.8 and 6.1.1.4'
O O 0.0106 0.0060 'International Tables Vol C Tables 4.2.6.8 and 6.1.1.4'
P P 0.1023 0.0942 'International Tables Vol C Tables 4.2.6.8 and 6.1.1.4'
S S 0.1246 0.1234 'International Tables Vol C Tables 4.2.6.8 and 6.1.1.4'
Cu Cu 0.3201 1.2651 'International Tables Vol C Tables 4.2.6.8 and 6.1.1.4'

loop_
_geom_angle_atom_site_label_1
_geom_angle_atom_site_label_2
_geom_angle_atom_site_label_3
_geom_angle
S4 Cu2 S3 116.08(6)
S4 Cu2 S2 123.94(5)
S3 Cu2 S2 119.96(5)
S6 Cu3 S4 123.35(6)
S6 Cu3 S5 115.91(5)
S4 Cu3 S5 120.44(5)
S2 Cu1 S6 124.58(6)
S2 Cu1 S1 114.25(5)
S6 Cu1 S1 120.89(5)
C12 S4 Cu2 108.77(17)
C12 S4 Cu3 98.80(16)
Cu2 S4 Cu3 76.84(5)
C23 S6 Cu3 105.66(16)
C23 S6 Cu1 102.93(16)
Cu3 S6 Cu1 87.17(5)
C1 S2 Cu1 104.92(17)
C1 S2 Cu2 104.19(16)
Cu1 S2 Cu2 81.09(6)
O1 P1 O2 100.0(2)
O1 P1 N1 104.5(2)
O2 P1 N1 112.2(2)
O1 P1 S1 111.85(15)
O2 P1 S1 108.48(15)
N1 P1 S1 118.20(16)
O6 P3 O5 101.71(18)
O6 P3 N5 106.9(2)
O5 P3 N5 104.9(2)
O6 P3 S5 113.48(14)
O5 P3 S5 108.35(15)
N5 P3 S5 119.65(16)
P2 S3 Cu2 97.72(7)
O3 P2 O4 102.2(2)
O3 P2 N3 103.1(2)
O4 P2 N3 106.0(2)
O3 P2 S3 112.43(15)
O4 P2 S3 108.47(14)
N3 P2 S3 122.60(17)
P1 S1 Cu1 92.72(7)
P3 S5 Cu3 91.42(7)
C17 O3 P2 122.7(3)
C12 N3 P2 134.4(4)
C20 O4 P2 123.8(3)
N3 C12 N4 120.9(4)
N3 C12 S4 127.4(4)
N4 C12 S4 111.6(4)
C1 N1 P1 126.9(3)
N1 C1 N2 120.3(4)
N1 C1 S2 126.7(4)
N2 C1 S2 112.9(4)
C12 N4 C13 127.6(4)
C12 N4 H25 116.2
C13 N4 H25 116.2
C1 N2 C2 128.3(4)
C1 N2 H1 115.8
C2 N2 H1 115.8
C9 O2 P1 120.7(3)
C6 O1 P1 125.1(4)
O3 C17 C19 106.3(5)
O3 C17 C18 108.6(4)
C19 C17 C18 113.8(5)
O3 C17 H35 109.4
C19 C17 H35 109.4
C18 C17 H35 109.4
O2 C9 C10 107.4(5)
O2 C9 C11 107.0(5)
C10 C9 C11 113.0(6)
O2 C9 H18 109.8
C10 C9 H18 109.8
C11 C9 H18 109.8
O1 C6 C8 105.3(7)
O1 C6 C7 109.8(5)
C8 C6 C7 115.0(8)
O1 C6 H11 108.9
C8 C6 H11 108.9
C7 C6 H11 108.9
C22 C20 O4 111.1(5)
C22 C20 C21 113.3(6)
O4 C20 C21 105.0(5)
C22 C20 H42 109.1
O4 C20 H42 109.1
C21 C20 H42 109.1
C17 C19 H39 109.5
C17 C19 H40 109.5
H39 C19 H40 109.5
C17 C19 H41 109.5
H39 C19 H41 109.5
H40 C19 H41 109.5
C23 N6 C24 127.6(4)
C23 N6 H49 116.2
C24 N6 H49 116.2
C31 O6 P3 122.2(3)
C28 O5 P3 118.3(3)
C23 N5 P3 129.8(4)
N5 C23 N6 121.0(4)
N5 C23 S6 125.5(4)
N6 C23 S6 113.5(3)
O5 C28 C30 107.1(4)
O5 C28 C29 108.4(5)
C30 C28 C29 113.8(5)
O5 C28 H59 109.1
C30 C28 H59 109.1
C29 C28 H59 109.1
O6 C31 C32 107.6(4)
O6 C31 C33 107.8(4)
C32 C31 C33 113.9(5)
O6 C31 H66 109.1
C32 C31 H66 109.1
C33 C31 H66 109.1
C31 C33 H70 109.5
C31 C33 H71 109.5
H70 C33 H71 109.5
C31 C33 H72 109.5
H70 C33 H72 109.5
H71 C33 H72 109.5
C28 C30 H63 109.5
C28 C30 H64 109.5
H63 C30 H64 109.5
C28 C30 H65 109.5
H63 C30 H65 109.5
H64 C30 H65 109.5
C28 C29 H60 109.5
C28 C29 H61 109.5
H60 C29 H61 109.5
C28 C29 H62 109.5
H60 C29 H62 109.5
H61 C29 H62 109.5
C17 C18 H36 109.5
C17 C18 H37 109.5
H36 C18 H37 109.5
C17 C18 H38 109.5
H36 C18 H38 109.5
H37 C18 H38 109.5
C31 C32 H67 109.5
C31 C32 H68 109.5
H67 C32 H68 109.5
C31 C32 H69 109.5
H67 C32 H69 109.5
H68 C32 H69 109.5
C9 C11 H22 109.5
C9 C11 H23 109.5
H22 C11 H23 109.5
C9 C11 H24 109.5
H22 C11 H24 109.5
H23 C11 H24 109.5
C9 C10 H19 109.5
C9 C10 H20 109.5
H19 C10 H20 109.5
C9 C10 H21 109.5
H19 C10 H21 109.5
H20 C10 H21 109.5
C20 C21 H43 109.5
C20 C21 H44 109.5
H43 C21 H44 109.5
C20 C21 H45 109.5
H43 C21 H45 109.5
H44 C21 H45 109.5
C20 C22 H46 109.5
C20 C22 H47 109.5
H46 C22 H47 109.5
C20 C22 H48 109.5
H46 C22 H48 109.5
H47 C22 H48 109.5
C6 C7 H12 109.5
C6 C7 H13 109.5
H12 C7 H13 109.5
C6 C7 H14 109.5
H12 C7 H14 109.5
H13 C7 H14 109.5
C6 C8 H15 109.5
C6 C8 H16 109.5
H15 C8 H16 109.5
C6 C8 H17 109.5
H15 C8 H17 109.5
H16 C8 H17 109.5
N6 C24 C27 108.9(4)
N6 C24 C26 110.8(4)
C27 C24 C26 111.7(4)
N6 C24 C25 105.6(4)
C27 C24 C25 110.2(4)
C26 C24 C25 109.4(5)
C24 C27 H56 109.5
C24 C27 H57 109.5
H56 C27 H57 109.5
C24 C27 H58 109.5
H56 C27 H58 109.5
H57 C27 H58 109.5
C2 C4 H5 109.5
C2 C4 H6 109.5
H5 C4 H6 109.5
C2 C4 H7 109.5
H5 C4 H7 109.5
H6 C4 H7 109.5
C24 C26 H53 109.5
C24 C26 H54 109.5
H53 C26 H54 109.5
C24 C26 H55 109.5
H53 C26 H55 109.5
H54 C26 H55 109.5
C24 C25 H50 109.5
C24 C25 H51 109.5
H50 C25 H51 109.5
C24 C25 H52 109.5
H50 C25 H52 109.5
H51 C25 H52 109.5
N2 C2 C3 110.3(4)
N2 C2 C4 109.9(4)
C3 C2 C4 111.7(5)
N2 C2 C5 104.2(4)
C3 C2 C5 110.1(5)
C4 C2 C5 110.3(5)
C2 C5 H8 109.5
C2 C5 H9 109.5
H8 C5 H9 109.5
C2 C5 H10 109.5
H8 C5 H10 109.5
H9 C5 H10 109.5
N4 C13 C16 110.7(5)
N4 C13 C15 105.5(4)
C16 C13 C15 111.2(6)
N4 C13 C14 109.4(5)
C16 C13 C14 111.6(5)
C15 C13 C14 108.3(6)
C2 C3 H2 109.5
C2 C3 H3 109.5
H2 C3 H3 109.5
C2 C3 H4 109.5
H2 C3 H4 109.5
H3 C3 H4 109.5
C13 C14 H26 109.5
C13 C14 H27 109.5
H26 C14 H27 109.5
C13 C14 H28 109.5
H26 C14 H28 109.5
H27 C14 H28 109.5
C13 C15 H29 109.5
C13 C15 H30 109.5
H29 C15 H30 109.5
C13 C15 H31 109.5
H29 C15 H31 109.5
H30 C15 H31 109.5
C13 C16 H32 109.5
C13 C16 H33 109.5
H32 C16 H33 109.5
C13 C16 H34 109.5
H32 C16 H34 109.5
H33 C16 H34 109.5
C34 O8 H80 109.5
C34 O7 C37 106.9(5)
O8 C34 O7 110.3(5)
O8 C34 C35 108.9(5)
O7 C34 C35 106.2(5)
O8 C34 H73 110.4
O7 C34 H73 110.4
C35 C34 H73 110.4
C36 C35 C34 102.7(6)
C36 C35 H74 111.2
C34 C35 H74 111.2
C36 C35 H75 111.2
C34 C35 H75 111.2
H74 C35 H75 109.1
C36 C37 O7 107.3(6)
C36 C37 H79 110.3
O7 C37 H79 110.3
C36 C37 H78 110.3
O7 C37 H78 110.3
H79 C37 H78 108.5
C37 C36 C35 111.0(6)
C37 C36 H76 109.4
C35 C36 H76 109.4
C37 C36 H77 109.4
C35 C36 H77 109.4
H76 C36 H77 108.0

loop_
_geom_bond_atom_site_label_1
_geom_bond_atom_site_label_2
_geom_bond_distance
Cu2 S4 2.2080(14)
Cu2 S3 2.2283(16)
Cu2 S2 2.2502(15)
Cu3 S6 2.2182(16)
Cu3 S4 2.2391(15)
Cu3 S5 2.2549(16)
Cu1 S2 2.2106(15)
Cu1 S6 2.2233(15)
Cu1 S1 2.2616(17)
S4 C12 1.807(5)
S6 C23 1.784(5)
S2 C1 1.781(5)
P1 O1 1.577(4)
P1 O2 1.581(4)
P1 N1 1.616(4)
P1 S1 1.969(2)
P3 O6 1.576(3)
P3 O5 1.584(3)
P3 N5 1.615(4)
P3 S5 1.9786(19)
S3 P2 2.0015(19)
P2 O3 1.569(4)
P2 O4 1.579(4)
P2 N3 1.596(4)
O3 C17 1.461(6)
N3 C12 1.287(6)
O4 C20 1.473(7)
C12 N4 1.339(6)
N1 C1 1.315(6)
C1 N2 1.327(6)
N4 C13 1.491(6)
N4 H25 0.8800
N2 C2 1.491(6)
N2 H1 0.8800
O2 C9 1.476(6)
O1 C6 1.451(7)
C17 C19 1.502(8)
C17 C18 1.514(8)
C17 H35 1.0000
C9 C10 1.479(9)
C9 C11 1.496(8)
C9 H18 1.0000
C6 C8 1.483(10)
C6 C7 1.529(12)
C6 H11 1.0000
C20 C22 1.448(10)
C20 C21 1.490(9)
C20 H42 1.0000
C19 H39 0.9800
C19 H40 0.9800
C19 H41 0.9800
N6 C23 1.340(6)
N6 C24 1.480(6)
N6 H49 0.8800
O6 C31 1.468(6)
O5 C28 1.462(6)
N5 C23 1.313(6)
C28 C30 1.505(7)
C28 C29 1.515(8)
C28 H59 1.0000
C31 C32 1.498(8)
C31 C33 1.500(7)
C31 H66 1.0000
C33 H70 0.9800
C33 H71 0.9800
C33 H72 0.9800
C30 H63 0.9800
C30 H64 0.9800
C30 H65 0.9800
C29 H60 0.9800
C29 H61 0.9800
C29 H62 0.9800
C18 H36 0.9800
C18 H37 0.9800
C18 H38 0.9800
C32 H67 0.9800
C32 H68 0.9800
C32 H69 0.9800
C11 H22 0.9800
C11 H23 0.9800
C11 H24 0.9800
C10 H19 0.9800
C10 H20 0.9800
C10 H21 0.9800
C21 H43 0.9800
C21 H44 0.9800
C21 H45 0.9800
C22 H46 0.9800
C22 H47 0.9800
C22 H48 0.9800
C7 H12 0.9800
C7 H13 0.9800
C7 H14 0.9800
C8 H15 0.9800
C8 H16 0.9800
C8 H17 0.9800
C24 C27 1.517(7)
C24 C26 1.522(8)
C24 C25 1.535(7)
C27 H56 0.9800
C27 H57 0.9800
C27 H58 0.9800
C4 C2 1.535(7)
C4 H5 0.9800
C4 H6 0.9800
C4 H7 0.9800
C26 H53 0.9800
C26 H54 0.9800
C26 H55 0.9800
C25 H50 0.9800
C25 H51 0.9800
C25 H52 0.9800
C2 C3 1.513(8)
C2 C5 1.537(8)
C5 H8 0.9800
C5 H9 0.9800
C5 H10 0.9800
C13 C16 1.513(9)
C13 C15 1.516(8)
C13 C14 1.516(9)
C3 H2 0.9800
C3 H3 0.9800
C3 H4 0.9800
C14 H26 0.9800
C14 H27 0.9800
C14 H28 0.9800
C15 H29 0.9800
C15 H30 0.9800
C15 H31 0.9800
C16 H32 0.9800
C16 H33 0.9800
C16 H34 0.9800
O8 C34 1.406(7)
O8 H80 0.8400
O7 C34 1.417(7)
O7 C37 1.436(8)
C34 C35 1.492(9)
C34 H73 1.0000
C35 C36 1.471(11)
C35 H74 0.9900
C35 H75 0.9900
C37 C36 1.354(10)
C37 H79 0.9900
C37 H78 0.9900
C36 H76 0.9900
C36 H77 0.9900

loop_
_geom_torsion_atom_site_label_1
_geom_torsion_atom_site_label_2
_geom_torsion_atom_site_label_3
_geom_torsion_atom_site_label_4
_geom_torsion
S3 Cu2 S4 C12 -0.63(17)
S2 Cu2 S4 C12 177.70(16)
S3 Cu2 S4 Cu3 94.33(7)
S2 Cu2 S4 Cu3 -87.34(6)
S6 Cu3 S4 C12 -175.13(16)
S5 Cu3 S4 C12 -1.63(17)
S6 Cu3 S4 Cu2 77.52(6)
S5 Cu3 S4 Cu2 -108.98(6)
S4 Cu3 S6 C23 -177.32(16)
S5 Cu3 S6 C23 8.91(17)
S4 Cu3 S6 Cu1 -74.68(7)
S5 Cu3 S6 Cu1 111.55(6)
S2 Cu1 S6 C23 173.77(16)
S1 Cu1 S6 C23 -12.69(18)
S2 Cu1 S6 Cu3 68.34(7)
S1 Cu1 S6 Cu3 -118.12(6)
S6 Cu1 S2 C1 -170.93(16)
S1 Cu1 S2 C1 15.15(17)
S6 Cu1 S2 Cu2 -68.52(6)
S1 Cu1 S2 Cu2 117.56(6)
S4 Cu2 S2 C1 -171.07(17)
S3 Cu2 S2 C1 7.19(18)
S4 Cu2 S2 Cu1 85.68(6)
S3 Cu2 S2 Cu1 -96.05(6)
S4 Cu2 S3 P2 18.88(9)
S2 Cu2 S3 P2 -159.52(6)
Cu2 S3 P2 O3 84.70(16)
Cu2 S3 P2 O4 -163.05(15)
Cu2 S3 P2 N3 -39.1(2)
O1 P1 S1 Cu1 178.78(17)
O2 P1 S1 Cu1 69.42(16)
N1 P1 S1 Cu1 -59.78(19)
S2 Cu1 S1 P1 22.54(8)
S6 Cu1 S1 P1 -151.63(7)
O6 P3 S5 Cu3 69.58(15)
O5 P3 S5 Cu3 -178.26(14)
N5 P3 S5 Cu3 -58.21(19)
S6 Cu3 S5 P3 25.96(8)
S4 Cu3 S5 P3 -148.01(6)
O4 P2 O3 C17 -71.8(4)
N3 P2 O3 C17 178.3(4)
S3 P2 O3 C17 44.3(4)
O3 P2 N3 C12 -82.5(5)
O4 P2 N3 C12 170.5(5)
S3 P2 N3 C12 45.5(6)
O3 P2 O4 C20 162.1(4)
N3 P2 O4 C20 -90.2(4)
S3 P2 O4 C20 43.2(4)
P2 N3 C12 N4 166.3(4)
P2 N3 C12 S4 -14.3(8)
Cu2 S4 C12 N3 -7.3(5)
Cu3 S4 C12 N3 -86.3(4)
Cu2 S4 C12 N4 172.1(3)
Cu3 S4 C12 N4 93.1(3)
O1 P1 N1 C1 -176.8(4)
O2 P1 N1 C1 -69.4(4)
S1 P1 N1 C1 58.0(5)
P1 N1 C1 N2 -177.6(4)
P1 N1 C1 S2 6.6(6)
Cu1 S2 C1 N1 -38.0(4)
Cu2 S2 C1 N1 -122.4(4)
Cu1 S2 C1 N2 145.9(3)
Cu2 S2 C1 N2 61.5(4)
N3 C12 N4 C13 -4.1(8)
S4 C12 N4 C13 176.5(4)
N1 C1 N2 C2 6.2(7)
S2 C1 N2 C2 -177.5(4)
O1 P1 O2 C9 59.4(4)
N1 P1 O2 C9 -50.9(4)
S1 P1 O2 C9 176.6(3)
O2 P1 O1 C6 -157.4(4)
N1 P1 O1 C6 -41.2(5)
S1 P1 O1 C6 87.9(4)
P2 O3 C17 C19 -134.6(4)
P2 O3 C17 C18 102.6(5)
P1 O2 C9 C10 111.1(5)
P1 O2 C9 C11 -127.3(5)
P1 O1 C6 C8 174.6(6)
P1 O1 C6 C7 -61.1(7)
P2 O4 C20 C22 78.9(6)
P2 O4 C20 C21 -158.2(4)
O5 P3 O6 C31 -76.2(4)
N5 P3 O6 C31 174.0(3)
S5 P3 O6 C31 39.9(4)
O6 P3 O5 C28 -171.5(3)
N5 P3 O5 C28 -60.2(4)
S5 P3 O5 C28 68.7(4)
O6 P3 N5 C23 -76.2(5)
O5 P3 N5 C23 176.3(4)
S5 P3 N5 C23 54.6(5)
P3 N5 C23 N6 -177.3(4)
P3 N5 C23 S6 6.4(7)
C24 N6 C23 N5 1.9(7)
C24 N6 C23 S6 178.6(4)
Cu3 S6 C23 N5 -32.5(4)
Cu1 S6 C23 N5 -123.2(4)
Cu3 S6 C23 N6 150.9(3)
Cu1 S6 C23 N6 60.2(4)
P3 O5 C28 C30 119.4(4)
P3 O5 C28 C29 -117.4(4)
P3 O6 C31 C32 -121.0(4)
P3 O6 C31 C33 115.7(4)
C23 N6 C24 C27 -62.4(6)
C23 N6 C24 C26 60.9(6)
C23 N6 C24 C25 179.3(5)
C1 N2 C2 C3 61.7(6)
C1 N2 C2 C4 -61.9(7)
C1 N2 C2 C5 179.9(5)
C12 N4 C13 C16 59.7(8)
C12 N4 C13 C15 -179.9(6)
C12 N4 C13 C14 -63.7(7)
C37 O7 C34 O8 -93.3(6)
C37 O7 C34 C35 24.5(7)
O8 C34 C35 C36 102.0(9)
O7 C34 C35 C36 -16.8(10)
C34 O7 C37 C36 -23.1(11)
O7 C37 C36 C35 12.1(15)
C34 C35 C36 C37 2.8(15)
